data_2009641
loop_
_publ_author_name
'Peeters, O. M. '
'Blaton, N. M.'
'De Ranter, C. J. '

_publ_section_title
;
 Absolute configuration of (I) (--)-(3<i>S</i>,4<i>R</i>)- and (II)
 (--)-(3<i>S</i>,4<i>S</i>)-3-methyl-4-phenyl-4-piperidinecarboxylic
 acid hydrobromide
;
_journal_issue 4
_journal_name_full 'Acta Crystallographica Section C'
_journal_page_first 560
_journal_page_last 562
_journal_paper_doi 10.1107/S0108270193011801
_journal_volume 50
_journal_year 1994
_chemical_formula_structural 'C13 H18 N1 O2^+^, Br1^-^'
_chemical_formula_sum 'C13 H18 Br N O2'
_chemical_formula_weight 300.19
_chemical_name_systematic
;
3-methyl-4-phenyl-4-piperidinecarboxylic acid hydrobromide
;
_space_group_IT_number 4
_symmetry_cell_setting monoclinic
_symmetry_space_group_name_Hall 'P 2yb'
_symmetry_space_group_name_H-M 'P 1 21 1'
_cell_angle_alpha 90.00
_cell_angle_beta 97.460(10)
_cell_angle_gamma 90.00
_cell_formula_units_Z 2
_cell_length_a 6.9898(8)
_cell_length_b 7.3709(8)
_cell_length_c 13.410(2)
_cell_measurement_reflns_used 24
_cell_measurement_temperature 293
_cell_measurement_theta_max 25
_cell_measurement_theta_min 20
_cell_volume 685.05(15)
_computing_cell_refinement 'PARAM XRAY76 (Stewart et al., 1976)'
_computing_data_collection 'HILGER & WATTS Y290 software (1969)'
_computing_data_reduction 'REDUCE (Burnett & Petsko, 1974)'
_computing_molecular_graphics 'PLUTO (Motherwell & Clegg, 1978)'
_computing_publication_material 'PARST (Nardelli, 1983)'
_computing_structure_refinement
;
NRCVAX (Gabe, Le Page, Charland, Lee & White, 1989)
;
_computing_structure_solution 'DIRDIF (Beurskens et al., 1981)'
_diffrn_ambient_temperature 293
_diffrn_measurement_device 'Hilger & Watts four-circle diffractometer'
_diffrn_measurement_method '\w/2\q scan                             '
_diffrn_radiation_type 'Cu K\a'
_diffrn_radiation_wavelength 1.54184
_diffrn_reflns_av_R_equivalents .017
_diffrn_reflns_limit_h_max 8
_diffrn_reflns_limit_h_min -5
_diffrn_reflns_limit_k_max 8
_diffrn_reflns_limit_k_min 0
_diffrn_reflns_limit_l_max 16
_diffrn_reflns_limit_l_min -16
_diffrn_reflns_number 1905
_diffrn_reflns_theta_max 70
_diffrn_standards_decay_% 1.5
_diffrn_standards_interval_count 50
_diffrn_standards_number 2
_exptl_absorpt_coefficient_mu 4.040
_exptl_absorpt_correction_T_max .991
_exptl_absorpt_correction_T_min .719
_exptl_absorpt_correction_type 'empirical (North, Phillips & Mathews, 1968)'
_exptl_crystal_colour colourless
_exptl_crystal_density_diffrn 1.455
_exptl_crystal_description prism
_exptl_crystal_F_000 308
_exptl_crystal_size_max .25
_exptl_crystal_size_mid .25
_exptl_crystal_size_min .20
_refine_diff_density_max .53
_refine_diff_density_min -.49
_refine_ls_abs_structure_details
;
The absolute configuration was determined with a R-factor ratio test
(Hamilton, 1965).
;
_refine_ls_extinction_coef .51(7)
_refine_ls_extinction_method 'Zachariasen (1967) and Larson (1970)'
_refine_ls_goodness_of_fit_obs 1.59
_refine_ls_hydrogen_treatment noref
_refine_ls_matrix_type full
_refine_ls_number_parameters 154
_refine_ls_number_reflns 1320
_refine_ls_R_factor_all .0413
_refine_ls_R_factor_obs .0383
_refine_ls_shift/esd_max .001
_refine_ls_structure_factor_coef F
_refine_ls_weighting_details 'w = 1/[\s^2^(F) + 0.00100F^2^]'
_refine_ls_weighting_scheme calc
_refine_ls_wR_factor_all .0622
_refine_ls_wR_factor_obs .0549
_reflns_number_observed 1320
_reflns_number_total 1377
_reflns_observed_criterion >3.0\s(I)
_cod_data_source_file na1065.cif
_cod_data_source_block I
_cod_depositor_comments
;
The following automatic conversions were performed:
'_symmetry_cell_setting' value 'Monoclinic' changed to 'monoclinic'
according to '/home/saulius/struct/CIF-dictionaries/cif_core.dic'
dictionary named 'cif_core.dic' version 2.4.1 from 2010-06-29.

Automatic conversion script
Id: cif_fix_enum 1527 2010-12-29 10:47:43Z saulius 

The following automatic conversions were performed:

'_symmetry_cell_setting' value 'Monoclinic ' changed to 'monoclinic'
according to /home/saulius/struct/CIF-dictionaries/cif_core.dic
dictionary named 'cif_core.dic' version 2.4.1 from 2010-06-29.

Automatic conversion script
Id: cif_fix_values 1715 2011-07-08 13:25:40Z adriana 

The following automatic conversions were performed:

'_refine_ls_weighting_scheme' value 'w = 1/[\s^2^(F) + 0.00100F^2^]'
was changed to 'calc'. New tag '_refine_ls_weighting_details' was
created. The value of the new tag was set to 'w = 1/[\s^2^(F) +
0.00100F^2^]'.

Automatic conversion script
Id: cif_fix_values 3143 2015-03-26 13:38:13Z robertas 
;
_cod_original_cell_volume 685.10(10)
_cod_original_sg_symbol_H-M 'P 21'
_cod_original_formula_sum 'C13 H18 Br1 N1 O2'
_cod_database_code 2009641

loop_
_symmetry_equiv_pos_as_xyz
X,Y,Z
-X,1/2+Y,-Z

loop_
_atom_site_aniso_label
_atom_site_aniso_U_11
_atom_site_aniso_U_22
_atom_site_aniso_U_33
_atom_site_aniso_U_12
_atom_site_aniso_U_13
_atom_site_aniso_U_23
Br .0550(4) .0395(3) .0615(3) -.0109(3) .0145(2) -.0049(3)
N1 .048(3) .041(3) .057(3) .006(2) .007(2) -.005(2)
C2 .045(3) .044(3) .067(3) .002(2) .013(3) -.008(3)
C3 .043(3) .038(4) .060(3) .000(2) .008(2) .003(2)
C4 .038(3) .031(3) .062(3) .004(2) .011(2) .004(2)
C5 .044(3) .034(3) .066(3) .001(2) .011(2) .006(3)
C6 .057(3) .044(3) .057(3) .005(3) .002(3) .005(3)
C7 .045(3) .057(4) .052(3) .008(2) .013(2) .006(2)
C8 .032(3) .044(3) .060(3) .004(2) .007(2) -.003(2)
O9 .070(3) .040(2) .113(4) .021(2) .044(3) .005(3)
O10 .048(2) .061(2) .071(2) .007(3) .023(2) -.001(4)
C11 .035(3) .051(3) .061(3) .001(2) .010(2) -.001(3)
C12 .045(3) .063(4) .065(3) -.009(3) .017(3) -.008(3)
C13 .063(4) .087(6) .071(4) -.011(4) .010(3) -.023(4)
C14 .061(4) .106(7) .065(4) .014(4) .004(3) -.016(5)
C15 .073(4) .088(7) .074(4) .006(5) -.001(3) .015(6)
C16 .057(4) .064(5) .079(4) .002(3) -.002(3) .014(3)

loop_
_atom_site_label
_atom_site_fract_x
_atom_site_fract_y
_atom_site_fract_z
_atom_site_U_iso_or_equiv
_atom_site_thermal_displace_type
_atom_site_calc_flag
_atom_site_calc_attached_atom
_atom_site_type_symbol
Br .96325(7) .75000 .65140(4) .0514(2) aniso . . Br
N1 .8285(7) .6307(7) .4190(4) .048(2) aniso . . N
C2 .7966(9) .8111(9) .3689(5) .051(2) aniso . . C
C3 .6967(8) .7892(7) .2611(4) .047(2) aniso . . C
C4 .4997(8) .6936(8) .2609(5) .043(2) aniso . . C
C5 .5295(8) .5118(8) .3183(5) .047(2) aniso . . C
C6 .6413(9) .5318(9) .4218(5) .053(2) aniso . . C
C7 .8314(8) .6937(9) .1947(4) .051(2) aniso . . C
C8 .3624(7) .8131(8) .3124(4) .045(2) aniso . . C
O9 .3649(7) .9839(7) .2842(4) .071(2) aniso . . O
O10 .2574(5) .7560(10) .3714(3) .0590(10) aniso . . O
C11 .3927(8) .6660(9) .1530(5) .049(2) aniso . . C
C12 .2791(9) .5110(10) .1284(5) .057(2) aniso . . C
C13 .1820(10) .4940(10) .0315(6) .073(3) aniso . . C
C14 .1950(10) .621(2) -.0397(5) .078(3) aniso . . C
C15 .3030(10) .775(2) -.0171(6) .079(3) aniso . . C
C16 .4000(10) .7960(10) .0801(6) .068(3) aniso . . C
H1A .916 .551 .3772 .052 iso calc N1 H
H1B .897 .648 .4918 .052 iso calc N1 H
H2A .710 .890 .4105 .052 iso calc C2 H
H2B .930 .874 .3681 .052 iso calc C2 H
H3 .672 .918 .2275 .052 iso calc C3 H
H5A .396 .456 .3255 .052 iso calc C5 H
H5B .607 .423 .2758 .052 iso calc C5 H
H6A .561 .605 .4681 .052 iso calc C6 H
H6B .674 .403 .4532 .052 iso calc C6 H
H7A .951 .746 .1942 .052 iso . . H
H7B .843 .585 .2288 .052 iso . . H
H7C .769 .713 .1358 .052 iso . . H
H9 .322 1.087 .3284 .052 iso . . H
H12 .271 .410 .1819 .052 iso calc C12 H
H13 .089 .384 .0130 .052 iso calc C13 H
H14 .122 .603 -.1136 .052 iso calc C14 H
H15 .311 .880 -.0716 .052 iso calc C15 H
H16 .488 .913 .0976 .052 iso calc C16 H

loop_
_atom_type_symbol
_atom_type_scat_dispersion_real
_atom_type_scat_dispersion_imag
_atom_type_scat_source
C .017 .009 'IntTabIV  Tables 2.2B, 2.3.1'
H .000 .000 'IntTabIV  Tables 2.2B, 2.3.1'
Br -.767 1.283 'IntTabIV  Tables 2.2B, 2.3.1'
N .029 .018 'IntTabIV  Tables 2.2B, 2.3.1'
O .047 .032 'IntTabIV  Tables 2.2B, 2.3.1'

loop_
_geom_angle_atom_site_label_1
_geom_angle_atom_site_label_2
_geom_angle_atom_site_label_3
_geom_angle
_geom_angle_publ_flag
H1A N1 H1B 110 no
C6 N1 H1B 109 no
C6 N1 H1A 108 no
C2 N1 H1B 110 no
C2 N1 H1A 109 no
C2 N1 C6 111.3(5) yes
N1 C2 H2B 109 no
N1 C2 H2A 108 no
N1 C2 C3 110.7(5) yes
H2A C2 H2B 110 no
C3 C2 H2B 110 no
C3 C2 H2A 110 no
C2 C3 H3 110 no
C2 C3 C7 110.8(5) yes
C2 C3 C4 110.3(5) yes
C7 C3 H3 104 no
C4 C3 H3 108 no
C4 C3 C7 113.6(5) yes
C3 C4 C11 112.5(5) yes
C3 C4 C8 110.3(4) yes
C3 C4 C5 109.4(4) yes
C8 C4 C11 103.9(4) yes
C5 C4 C11 111.6(5) yes
C5 C4 C8 109.0(5) yes
C4 C5 H5B 108 no
C4 C5 H5A 109 no
C4 C5 C6 113.2(5) yes
H5A C5 H5B 110 no
C6 C5 H5B 108 no
C6 C5 H5A 109 no
N1 C6 C5 111.9(5) yes
C5 C6 H6B 110 no
C5 C6 H6A 110 no
N1 C6 H6B 108 no
N1 C6 H6A 108 no
H6A C6 H6B 110 no
C3 C7 H7C 100 no
C3 C7 H7B 97 no
C3 C7 H7A 116 no
H7B C7 H7C 127 no
H7A C7 H7C 106 no
H7A C7 H7B 110 no
C4 C8 O10 123.9(6) yes
C4 C8 O9 112.8(5) yes
O9 C8 O10 123.3(6) yes
C8 O9 H9 122 no
C4 C11 C16 120.8(6) yes
C4 C11 C12 121.0(5) yes
C12 C11 C16 118.1(6) yes
C11 C12 H12 120 no
C11 C12 C13 119.0(7) yes
C13 C12 H12 121 no
C12 C13 H13 120 no
C12 C13 C14 122.0(8) yes
C14 C13 H13 118 no
C13 C14 H14 121 no
C13 C14 C15 120.1(7) yes
C15 C14 H14 119 no
C14 C15 H15 121 no
C14 C15 C16 118.9(9) yes
C16 C15 H15 120 no
C11 C16 C15 121.8(7) yes
C15 C16 H16 119 no
C11 C16 H16 119 no

loop_
_geom_bond_atom_site_label_1
_geom_bond_atom_site_label_2
_geom_bond_distance
_geom_bond_publ_flag
N1 C2 1.494(8) yes
N1 C6 1.502(8) yes
N1 H1A 1.057 no
N1 H1B 1.037 no
C2 C3 1.530(8) yes
C2 H2A 1.050 no
C2 H2B 1.043 no
C3 C4 1.547(7) yes
C3 C7 1.547(8) yes
C3 H3 1.055 no
C4 C5 1.546(8) yes
C4 C8 1.532(8) yes
C4 C11 1.554(8) yes
C5 C6 1.509(8) yes
C5 H5A 1.039 no
C5 H5B 1.060 no
C6 H6A 1.043 no
C6 H6B 1.053 no
C7 H7A .923 no
C7 H7B .919 no
C7 H7C .864 no
C8 O9 1.315(8) yes
C8 O10 1.222(7) yes
O9 H9 1.034 no
C11 C12 1.406(9) yes
C11 C16 1.370(10) yes
C12 C13 1.392(9) yes
C12 H12 1.041 no
C13 C14 1.350(10) yes
C13 H13 1.047 no
C14 C15 1.380(10) yes
C14 H14 1.061 no
C15 C16 1.400(10) yes
C15 H15 1.070(10) no
C16 H16 1.065 no

loop_
_geom_torsion_atom_site_label_1
_geom_torsion_atom_site_label_2
_geom_torsion_atom_site_label_3
_geom_torsion_atom_site_label_4
_geom_torsion
_geom_torsion_publ_flag
C2 N1 C6 H6A -65 no
C2 N1 C6 H6B 176 no
H1B N1 C6 C5 177 no
H1A N1 C6 C5 -63 no
C2 N1 C6 C5 55.4(6) no
C6 N1 C2 H2B -178 no
C6 N1 C2 H2A 61 no
C6 N1 C2 C3 -59.0(6) no
H1A N1 C2 H2B -60 no
H1A N1 C2 H2A 180 no
H1A N1 C2 C3 60 no
H1B N1 C2 H2B 59 no
H1B N1 C2 H2A -59 no
H1B N1 C2 C3 180 no
H1A N1 C6 H6B 57 no
H1A N1 C6 H6A 175 no
H1B N1 C6 H6B -61 no
H1B N1 C6 H6A 56 no
N1 C2 C3 C4 59.4(6) no
N1 C2 C3 C7 -67.2(6) no
N1 C2 C3 H3 179 no
H2A C2 C3 H3 59 no
H2A C2 C3 C7 173 no
H2A C2 C3 C4 -59 no
H2B C2 C3 H3 -61 no
H2B C2 C3 C7 53 no
H2B C2 C3 C4 179 no
C2 C3 C7 H7A -53 no
C2 C3 C7 H7B 63 no
C2 C3 C7 H7C -167 no
C2 C3 C4 C5 -54.9(6) no
C2 C3 C4 C8 65.0(6) no
C2 C3 C4 C11 -179.4(5) no
C4 C3 C7 H7A -178 no
C4 C3 C7 H7B -61 no
C4 C3 C7 H7C 68 no
C7 C3 C4 C11 -54.4(6) no
C7 C3 C4 C8 -169.9(5) no
C7 C3 C4 C5 70.2(6) no
H3 C3 C4 C11 61 no
H3 C3 C4 C8 -54 no
H3 C3 C4 C5 -174 no
H3 C3 C7 H7C -49 no
H3 C3 C7 H7B -178 no
H3 C3 C7 H7A 64 no
C3 C4 C11 C12 145.0(6) no
C3 C4 C11 C16 -37.7(8) no
C3 C4 C8 O9 44.6(6) no
C3 C4 C8 O10 -137.3(6) no
C3 C4 C5 C6 52.2(6) no
C3 C4 C5 H5A 173 no
C3 C4 C5 H5B -67 no
C8 C4 C11 C12 -95.6(6) no
C5 C4 C11 C12 21.7(8) no
C8 C4 C11 C16 81.7(7) no
C5 C4 C11 C16 -161.0(6) no
C5 C4 C8 O9 164.7(5) no
C5 C4 C8 O10 -17.2(8) no
C8 C4 C5 H5B 171 no
C8 C4 C5 H5A 52 no
C8 C4 C5 C6 -68.5(6) no
C11 C4 C5 H5B 57 no
C11 C4 C5 H5A -61 no
C11 C4 C5 C6 177.3(5) no
C11 C4 C8 O10 101.9(7) no
C11 C4 C8 O9 -76.2(6) no
C4 C5 C6 N1 -52.6(7) no
C4 C5 C6 H6A 67 no
C4 C5 C6 H6B -171 no
H5A C5 C6 N1 -173 no
H5B C5 C6 N1 67 no
H5A C5 C6 H6B 67 no
H5A C5 C6 H6A -53 no
H5B C5 C6 H6B -51 no
H5B C5 C6 H6A -172 no
C4 C8 O9 H9 -157 no
O10 C8 O9 H9 24 no
C4 C11 C16 H16 4 no
C4 C11 C16 C15 -179.3(7) no
C4 C11 C12 C13 178.4(6) no
C4 C11 C12 H12 -2 no
C12 C11 C16 H16 -178 no
C12 C11 C16 C15 -1.0(10) no
C16 C11 C12 H12 180 no
C16 C11 C12 C13 1.0(10) no
C11 C12 C13 C14 1.0(10) no
C11 C12 C13 H13 -175 no
H12 C12 C13 H13 5 no
H12 C12 C13 C14 -177 no
C12 C13 C14 C15 .0(10) no
C12 C13 C14 H14 178 no
H13 C13 C14 H14 -4 no
H13 C13 C14 C15 175 no
C13 C14 C15 C16 .0(10) no
C13 C14 C15 H15 -177 no
H14 C14 C15 H15 3 no
H14 C14 C15 C16 -178 no
C14 C15 C16 C11 1.0(10) no
C14 C15 C16 H16 178 no
H15 C15 C16 C11 179 no
H15 C15 C16 H16 -3 no
